data_4061910
loop_
_publ_author_name
'Saur, Isabelle'
'Rima, Ghassoub'
'Gornitzka, Heinz'
'Miqueu, Karinne'
'Barrau, Jacques'

_publ_section_title
;
 Heteronuclear Multiple Bonding between Heavier Group 14 and 16 Elements.
 A New Class of Germylated Compounds, the Germanethiocarbamyl and
 Germaneselenocarbamyl Chlorides L^2^(Cl)GeY (Y = S, Se)
;
_journal_coden_ASTM ORGND7
_journal_issue 5
_journal_name_full Organometallics
_journal_page_first 1106
_journal_page_last 1109
_journal_paper_doi 10.1021/om0208974
_journal_volume 22
_journal_year 2003
_chemical_formula_sum 'C18 H18 Cl4 Ge N2 Se'
_chemical_formula_weight 555.69
_space_group_IT_number 62
_symmetry_cell_setting orthorhombic
_symmetry_space_group_name_Hall '-P 2ac 2n'
_symmetry_space_group_name_H-M 'P n m a'
_cell_angle_alpha 90.00
_cell_angle_beta 90.00
_cell_angle_gamma 90.00
_cell_formula_units_Z 4
_cell_length_a 15.1574(13)
_cell_length_b 15.5540(13)
_cell_length_c 9.1975(8)
_cell_measurement_temperature 173(2)
_cell_volume 2168.4(3)
_diffrn_ambient_temperature 173(2)
_exptl_crystal_density_diffrn 1.702
_cod_depositor_comments
;
The following automatic conversions were performed:
'_symmetry_cell_setting' value 'Orthorhombic' changed to 'orthorhombic'
according to '/home/saulius/struct/CIF-dictionaries/cif_core.dic'
dictionary named 'cif_core.dic' version 2.4.1 from 2010-06-29.

Automatic conversion script
Id: cif_fix_enum 1527 2010-12-29 10:47:43Z saulius 

 Updated bibliographical information.

 Antanas Vaitkus,
 2019-09-11
;
_cod_database_code 4061910

loop_
_symmetry_equiv_pos_as_xyz
'x, y, z'
'-x+1/2, -y, z+1/2'
'-x, y+1/2, -z'
'x+1/2, -y+1/2, -z+1/2'
'-x, -y, -z'
'x-1/2, y, -z-1/2'
'x, -y-1/2, z'
'-x-1/2, y-1/2, z-1/2'

loop_
_atom_site_label
_atom_site_type_symbol
_atom_site_fract_x
_atom_site_fract_y
_atom_site_fract_z
_atom_site_U_iso_or_equiv
_atom_site_adp_type
_atom_site_occupancy
_atom_site_symmetry_multiplicity
_atom_site_calc_flag
_atom_site_refinement_flags
_atom_site_disorder_assembly
_atom_site_disorder_group
Ge1 Ge 0.34296(3) 0.7500 0.21591(6) 0.01899(16) Uani 1 2 d S . .
Cl1 Cl 0.25815(10) 0.7500 0.41208(14) 0.0275(3) Uani 1 2 d S . .
Se1 Se 0.26647(4) 0.7500 0.01141(6) 0.02669(17) Uani 1 2 d S . .
N1 N 0.42179(19) 0.65869(18) 0.2487(3) 0.0176(6) Uani 1 1 d . . .
C1 C 0.3844(2) 0.5736(2) 0.2327(4) 0.0184(7) Uani 1 1 d . . .
C2 C 0.3872(3) 0.5330(2) 0.0984(4) 0.0254(8) Uani 1 1 d . . .
H2 H 0.4153 0.5597 0.0179 0.030 Uiso 1 1 calc R . .
C3 C 0.3480(3) 0.4524(3) 0.0838(5) 0.0310(9) Uani 1 1 d . . .
H3 H 0.3502 0.4234 -0.0071 0.037 Uiso 1 1 calc R . .
C4 C 0.3063(3) 0.4146(3) 0.2000(5) 0.0315(9) Uani 1 1 d . . .
H4 H 0.2796 0.3597 0.1891 0.038 Uiso 1 1 calc R . .
C5 C 0.3031(3) 0.4561(3) 0.3329(5) 0.0318(9) Uani 1 1 d . . .
H5 H 0.2741 0.4296 0.4128 0.038 Uiso 1 1 calc R . .
C6 C 0.3419(3) 0.5363(2) 0.3497(4) 0.0257(8) Uani 1 1 d . . .
H6 H 0.3394 0.5651 0.4406 0.031 Uiso 1 1 calc R . .
C7 C 0.5062(2) 0.6699(2) 0.2888(4) 0.0199(7) Uani 1 1 d . . .
C8 C 0.5617(3) 0.5916(3) 0.3159(5) 0.0294(9) Uani 1 1 d . . .
H8A H 0.5416 0.5630 0.4049 0.044 Uiso 1 1 calc R . .
H8B H 0.6236 0.6087 0.3271 0.044 Uiso 1 1 calc R . .
H8C H 0.5562 0.5520 0.2335 0.044 Uiso 1 1 calc R . .
C9 C 0.5449(3) 0.7500 0.3059(6) 0.0231(11) Uani 1 2 d S . .
H9 H 0.6054 0.7500 0.3328 0.028 Uiso 1 2 calc SR . .
C10 C 0.4549(5) 0.7500 0.7806(7) 0.0300(14) Uani 0.84 2 d SPDU . 1
H10 H 0.3945 0.7500 0.8243 0.036 Uiso 0.84 2 calc SPR . 1
Cl2 Cl 0.53102(11) 0.7500 0.92530(16) 0.0356(3) Uani 1 2 d SDU . .
Cl3 Cl 0.46440(12) 0.65673(10) 0.67720(16) 0.0632(4) Uani 1 1 d DU . .
C10' C 0.513(2) 0.7500 0.736(2) 0.031(6) Uani 0.16 2 d SPDU . 2
H10' H 0.5727 0.7500 0.6915 0.038 Uiso 0.16 2 calc SPR . 2

loop_
_atom_site_aniso_label
_atom_site_aniso_U_11
_atom_site_aniso_U_22
_atom_site_aniso_U_33
_atom_site_aniso_U_23
_atom_site_aniso_U_13
_atom_site_aniso_U_12
Ge1 0.0140(3) 0.0130(3) 0.0299(3) 0.000 -0.0003(2) 0.000
Cl1 0.0436(8) 0.0173(6) 0.0215(6) 0.000 0.0063(6) 0.000
Se1 0.0254(3) 0.0250(3) 0.0297(3) 0.000 -0.0021(2) 0.000
N1 0.0179(14) 0.0133(13) 0.0218(14) 0.0004(12) 0.0001(11) 0.0003(11)
C1 0.0168(16) 0.0146(16) 0.0237(17) 0.0028(14) -0.0018(14) 0.0030(13)
C2 0.033(2) 0.0209(18) 0.0225(18) 0.0011(15) 0.0008(16) 0.0011(16)
C3 0.041(2) 0.023(2) 0.028(2) -0.0058(17) -0.0057(17) 0.0016(17)
C4 0.031(2) 0.0176(18) 0.046(3) -0.0025(18) -0.0054(19) -0.0033(16)
C5 0.037(2) 0.021(2) 0.038(2) 0.0052(18) 0.0074(19) -0.0027(17)
C6 0.030(2) 0.0199(19) 0.0276(19) 0.0006(16) 0.0035(16) 0.0003(16)
C7 0.0192(17) 0.0225(18) 0.0179(16) 0.0005(14) -0.0007(14) 0.0026(14)
C8 0.026(2) 0.0225(19) 0.040(2) 0.0024(17) -0.0056(17) 0.0080(16)
C9 0.015(2) 0.025(3) 0.030(3) 0.000 -0.003(2) 0.000
C10 0.030(4) 0.032(4) 0.028(3) 0.000 0.000(3) 0.000
Cl2 0.0419(8) 0.0357(8) 0.0292(7) 0.000 -0.0047(6) 0.000
Cl3 0.0920(11) 0.0470(7) 0.0506(7) -0.0182(6) -0.0210(8) 0.0038(7)
C10' 0.017(16) 0.042(12) 0.035(10) 0.000 -0.010(14) 0.000

loop_
_geom_bond_atom_site_label_1
_geom_bond_atom_site_label_2
_geom_bond_distance
_geom_bond_site_symmetry_2
_geom_bond_publ_flag
Ge1 N1 1.880(3) 7_575 ?
Ge1 N1 1.880(3) . ?
Ge1 Se1 2.2095(8) . ?
Ge1 Cl1 2.2154(14) . ?
N1 C7 1.343(5) . ?
N1 C1 1.447(4) . ?
C1 C6 1.381(5) . ?
C1 C2 1.388(5) . ?
C2 C3 1.393(6) . ?
C3 C4 1.374(6) . ?
C4 C5 1.382(6) . ?
C5 C6 1.388(6) . ?
C7 C9 1.386(4) . ?
C7 C8 1.501(5) . ?
C9 C7 1.386(4) 7_575 ?
C10 Cl3 1.741(4) 7_575 ?
C10 Cl3 1.741(4) . ?
C10 Cl2 1.761(7) . ?
Cl2 C10' 1.763(18) . ?
Cl3 C10' 1.712(12) . ?
C10' Cl3 1.712(12) 7_575 ?
